data_7153153
loop_
_publ_author_name
'Brizet, Bertrand'
'Bernhard, Claire'
'Volkova, Yulia'
'Rousselin, Yoann'
'Harvey, Pierre D.'
'Goze, Christine'
'Denat, Franck'

_publ_section_title
;
 Boron functionalization of BODIPY by various alcohols and phenols.
;
_journal_issue 44
_journal_name_full 'Organic &amp; biomolecular chemistry'
_journal_page_first 7729
_journal_page_last 7737
_journal_paper_doi 10.1039/c3ob41370e
_journal_volume 11
_journal_year 2013
_chemical_formula_moiety 'C39 H39 B N2 O6'
_chemical_formula_sum 'C39 H39 B N2 O6'
_chemical_formula_weight 642.53
_space_group_crystal_system triclinic
_space_group_IT_number 2
_space_group_name_Hall '-P 1'
_space_group_name_H-M_alt 'P -1'
_symmetry_space_group_name_Hall '-P 1'
_symmetry_space_group_name_H-M 'P -1'
_atom_sites_solution_hydrogens geom
_audit_creation_date 2013-03-29
_audit_creation_method
;
Olex2 1.2
(compiled 2013.03.22 svn.r2654, GUI svn.r4446)
;
_audit_update_record
;
2013-03-29 # Formatted by publCIF
;
_cell_angle_alpha 86.5400(10)
_cell_angle_beta 68.923(2)
_cell_angle_gamma 65.630(2)
_cell_formula_units_Z 2
_cell_length_a 10.8262(3)
_cell_length_b 12.7507(4)
_cell_length_c 14.1556(4)
_cell_measurement_reflns_used 6976
_cell_measurement_temperature 115(2)
_cell_measurement_theta_max 27.485
_cell_measurement_theta_min 0.998
_cell_volume 1651.94(9)
_computing_cell_refinement 'DENZO, (Otwinowski & Minor, 1997)'
_computing_data_collection 'Nonius (1998). COLLECT. Nonius BV, Delft, The Netherlands.'
_computing_data_reduction 'DENZO, (Otwinowski & Minor, 1997)'
_computing_molecular_graphics
;
O. V. Dolomanov, L. J. Bourhis, R. J. Gildea, J. A. K. Howard and H. Puschmann,
OLEX2: a complete structure solution, refinement and analysis program.
J. Appl. Cryst. (2009). 42, 339-341.
;
_computing_publication_material
;
O. V. Dolomanov, L. J. Bourhis, R. J. Gildea, J. A. K. Howard and H. Puschmann,
OLEX2: a complete structure solution, refinement and analysis program.
J. Appl. Cryst. (2009). 42, 339-341.
;
_computing_structure_refinement
;
SHELXL, G.M. Sheldrick, Acta Cryst.
(2008). A64, 112-122
;
_computing_structure_solution 'SIR92 (Altomare et al., 1993)'
_diffrn_ambient_temperature 115
_diffrn_detector 'CCD Plate'
_diffrn_detector_area_resol_mean 9
_diffrn_detector_type 'CCD area detector'
_diffrn_measured_fraction_theta_full 0.994
_diffrn_measured_fraction_theta_max 0.991
_diffrn_measurement_device '\k-geometry diffractometer'
_diffrn_measurement_device_type 'Nonius Kappa Apex II'
_diffrn_measurement_method 'CCD rotation images, thick slices'
_diffrn_radiation_collimation '0.6 mm'
_diffrn_radiation_monochromator graphite
_diffrn_radiation_probe x-ray
_diffrn_radiation_type 'Mo K\a~1~'
_diffrn_radiation_wavelength 0.71073
_diffrn_radiation_xray_symbol K-L~3~
_diffrn_reflns_av_R_equivalents 0.0305
_diffrn_reflns_av_unetI/netI 0.0399
_diffrn_reflns_Laue_measured_fraction_full 0.994
_diffrn_reflns_Laue_measured_fraction_max 0.991
_diffrn_reflns_limit_h_max 14
_diffrn_reflns_limit_h_min -14
_diffrn_reflns_limit_k_max 16
_diffrn_reflns_limit_k_min -16
_diffrn_reflns_limit_l_max 18
_diffrn_reflns_limit_l_min -18
_diffrn_reflns_number 14266
_diffrn_reflns_point_group_measured_fraction_full 0.994
_diffrn_reflns_point_group_measured_fraction_max 0.991
_diffrn_reflns_theta_full 25.242
_diffrn_reflns_theta_max 27.530
_diffrn_reflns_theta_min 1.550
_diffrn_source 'X-ray tube'
_diffrn_source_target Mo
_diffrn_source_type 'Siemens KFF Mo 2K-180'
_exptl_absorpt_coefficient_mu 0.086
_exptl_absorpt_correction_type none
_exptl_crystal_colour 'clear light red'
_exptl_crystal_colour_lustre clear
_exptl_crystal_colour_modifier light
_exptl_crystal_colour_primary red
_exptl_crystal_density_diffrn 1.292
_exptl_crystal_description prism
_exptl_crystal_F_000 680
_exptl_crystal_size_max 0.25
_exptl_crystal_size_mid 0.25
_exptl_crystal_size_min 0.12
_refine_diff_density_max 0.314
_refine_diff_density_min -0.224
_refine_diff_density_rms 0.050
_refine_ls_extinction_method none
_refine_ls_goodness_of_fit_ref 1.068
_refine_ls_hydrogen_treatment constr
_refine_ls_matrix_type full
_refine_ls_number_constraints 0
_refine_ls_number_parameters 440
_refine_ls_number_reflns 7527
_refine_ls_number_restraints 0
_refine_ls_restrained_S_all 1.068
_refine_ls_R_factor_all 0.0681
_refine_ls_R_factor_gt 0.0521
_refine_ls_shift/su_max 0.001
_refine_ls_shift/su_mean 0.000
_refine_ls_structure_factor_coef Fsqd
_refine_ls_weighting_details
;
w=1/[\s^2^(Fo^2^)+(0.0274P)^2^+1.4389P]
where P=(Fo^2^+2Fc^2^)/3
;
_refine_ls_weighting_scheme calc
_refine_ls_wR_factor_gt 0.1073
_refine_ls_wR_factor_ref 0.1172
_reflns_Friedel_coverage 0.000
_reflns_number_gt 6118
_reflns_number_total 7527
_reflns_threshold_expression 'I > 2\s(I)'
_cod_data_source_file c3ob41370e.txt
_cod_data_source_block 09cb659
_cod_database_code 7153153
_olex2_refinement_description
;
1. Fixed Uiso
At 1.2 times of:
All C(H) groups, All C(H,H) groups
At 1.5 times of:
All C(H,H,H) groups
2.a Secondary CH2 refined with riding coordinates:
C11(H11A,H11B), C15(H15A,H15B)
2.b Aromatic/amide H refined with riding coordinates:
C19(H19), C20(H20), C22(H22), C23(H23), C27(H27), C28(H28), C30(H30),
C31(H31), C32(H32), C34(H34), C35(H35), C37(H37), C38(H38), C39(H39)
2.c Idealised Me refined as rotating group:
C10(H10A,H10B,H10C), C12(H12A,H12B,H12C), C13(H13A,H13B,H13C), C14(H14A,H14B,
H14C), C16(H16A,H16B,H16C), C17(H17A,H17B,H17C), C25(H25A,H25B,H25C)
;
_shelx_estimated_absorpt_t_max 0.990
_shelx_estimated_absorpt_t_min 0.979
_shelx_space_group_comment
;
The symmetry employed for this shelxl refinement is uniquely defined
by the following loop, which should always be used as a source of
symmetry information in preference to the above space-group names.
They are only intended as comments.
;
_shelxl_version_number 2013-2

loop_
_space_group_symop_operation_xyz
'x, y, z'
'-x, -y, -z'

loop_
_atom_site_label
_atom_site_type_symbol
_atom_site_fract_x
_atom_site_fract_y
_atom_site_fract_z
_atom_site_U_iso_or_equiv
_atom_site_adp_type
_atom_site_occupancy
_atom_site_site_symmetry_order
_atom_site_calc_flag
_atom_site_refinement_flags_posn
_atom_site_refinement_flags_adp
C1 C 0.06663(18) 0.35119(15) 0.17598(13) 0.0185(3) Uani 1 1 d . .
C2 C -0.05601(18) 0.44189(15) 0.24494(13) 0.0182(3) Uani 1 1 d . .
C3 C -0.07305(17) 0.40804(14) 0.34255(12) 0.0168(3) Uani 1 1 d . .
C4 C 0.04037(17) 0.29537(14) 0.33149(12) 0.0159(3) Uani 1 1 d . .
C5 C 0.07552(17) 0.21830(14) 0.40232(12) 0.0158(3) Uani 1 1 d . .
C6 C 0.19296(17) 0.10950(14) 0.37230(12) 0.0165(3) Uani 1 1 d . .
C7 C 0.25010(17) 0.01799(14) 0.42907(12) 0.0170(3) Uani 1 1 d . .
C8 C 0.37207(18) -0.06900(14) 0.35922(13) 0.0176(3) Uani 1 1 d . .
C9 C 0.38702(17) -0.03168(14) 0.26125(13) 0.0174(3) Uani 1 1 d . .
C10 C 0.49989(19) -0.09829(15) 0.16225(13) 0.0214(4) Uani 1 1 d . .
H10A H 0.4773 -0.1601 0.1456 0.032 Uiso 1 1 calc R U
H10B H 0.5960 -0.1322 0.1678 0.032 Uiso 1 1 calc R U
H10C H 0.5003 -0.0462 0.1084 0.032 Uiso 1 1 calc R U
C11 C 0.47525(19) -0.17995(15) 0.38168(14) 0.0211(4) Uani 1 1 d . .
H11A H 0.5282 -0.2362 0.3200 0.025 Uiso 1 1 calc R U
H11B H 0.4188 -0.2130 0.4362 0.025 Uiso 1 1 calc R U
C12 C 0.5857(2) -0.16236(17) 0.41503(16) 0.0296(4) Uani 1 1 d . .
H12A H 0.6469 -0.1353 0.3593 0.044 Uiso 1 1 calc R U
H12B H 0.6472 -0.2359 0.4326 0.044 Uiso 1 1 calc R U
H12C H 0.5337 -0.1046 0.4745 0.044 Uiso 1 1 calc R U
C13 C 0.19329(19) 0.01148(15) 0.54187(12) 0.0209(4) Uani 1 1 d . .
H13A H 0.2496 -0.0656 0.5573 0.031 Uiso 1 1 calc R U
H13B H 0.0904 0.0256 0.5651 0.031 Uiso 1 1 calc R U
H13C H 0.2028 0.0702 0.5768 0.031 Uiso 1 1 calc R U
C14 C -0.18893(19) 0.47870(15) 0.43947(13) 0.0212(4) Uani 1 1 d . .
H14A H -0.2523 0.5527 0.4237 0.032 Uiso 1 1 calc R U
H14B H -0.1432 0.4931 0.4827 0.032 Uiso 1 1 calc R U
H14C H -0.2471 0.4365 0.4753 0.032 Uiso 1 1 calc R U
C15 C -0.14983(19) 0.55151(15) 0.21324(14) 0.0228(4) Uani 1 1 d . .
H15A H -0.0866 0.5762 0.1554 0.027 Uiso 1 1 calc R U
H15B H -0.2001 0.6133 0.2705 0.027 Uiso 1 1 calc R U
C16 C -0.2637(2) 0.53756(18) 0.18191(16) 0.0309(4) Uani 1 1 d . .
H16A H -0.2147 0.4764 0.1253 0.046 Uiso 1 1 calc R U
H16B H -0.3199 0.6106 0.1606 0.046 Uiso 1 1 calc R U
H16C H -0.3295 0.5167 0.2398 0.046 Uiso 1 1 calc R U
C17 C 0.1321(2) 0.35158(17) 0.06340(13) 0.0247(4) Uani 1 1 d . .
H17A H 0.2076 0.2741 0.0331 0.037 Uiso 1 1 calc R U
H17B H 0.1756 0.4074 0.0486 0.037 Uiso 1 1 calc R U
H17C H 0.0560 0.3735 0.0346 0.037 Uiso 1 1 calc R U
C18 C -0.01274(17) 0.25255(14) 0.51359(12) 0.0161(3) Uani 1 1 d . .
C19 C -0.13342(18) 0.22768(15) 0.55955(13) 0.0195(3) Uani 1 1 d . .
H19 H -0.1622 0.1916 0.5197 0.023 Uiso 1 1 calc R U
C20 C -0.21180(19) 0.25531(15) 0.66332(13) 0.0202(3) Uani 1 1 d . .
H20 H -0.2934 0.2373 0.6944 0.024 Uiso 1 1 calc R U
C21 C -0.17161(18) 0.30931(14) 0.72220(12) 0.0169(3) Uani 1 1 d . .
C22 C -0.05124(19) 0.33502(16) 0.67604(13) 0.0219(4) Uani 1 1 d . .
H22 H -0.0234 0.3722 0.7157 0.026 Uiso 1 1 calc R U
C23 C 0.02757(19) 0.30640(16) 0.57267(13) 0.0206(4) Uani 1 1 d . .
H23 H 0.1099 0.3236 0.5417 0.025 Uiso 1 1 calc R U
C24 C -0.25781(19) 0.34537(15) 0.83353(13) 0.0200(3) Uani 1 1 d . .
C25 C -0.4630(2) 0.34654(17) 0.97251(13) 0.0282(4) Uani 1 1 d . .
H25A H -0.4055 0.3450 1.0130 0.042 Uiso 1 1 calc R U
H25B H -0.5070 0.2916 0.9957 0.042 Uiso 1 1 calc R U
H25C H -0.5400 0.4247 0.9808 0.042 Uiso 1 1 calc R U
C26 C 0.42784(18) 0.22843(15) 0.20195(12) 0.0178(3) Uani 1 1 d . .
C27 C 0.36237(19) 0.34781(16) 0.22719(13) 0.0226(4) Uani 1 1 d . .
H27 H 0.2885 0.3961 0.2029 0.027 Uiso 1 1 calc R U
C28 C 0.4055(2) 0.39589(16) 0.28791(14) 0.0239(4) Uani 1 1 d . .
H28 H 0.3610 0.4773 0.3050 0.029 Uiso 1 1 calc R U
C29 C 0.51353(19) 0.32597(16) 0.32406(13) 0.0224(4) Uani 1 1 d . .
C30 C 0.5785(2) 0.20678(16) 0.29862(14) 0.0251(4) Uani 1 1 d . .
H30 H 0.6523 0.1587 0.3231 0.030 Uiso 1 1 calc R U
C31 C 0.53665(19) 0.15767(15) 0.23811(13) 0.0222(4) Uani 1 1 d . .
H31 H 0.5815 0.0762 0.2211 0.027 Uiso 1 1 calc R U
C32 C 0.5572(2) 0.37865(19) 0.38880(14) 0.0287(4) Uani 1 1 d . .
H32 H 0.5131 0.4607 0.4015 0.034 Uiso 1 1 calc R U
C33 C 0.18766(18) 0.03292(15) 0.10324(12) 0.0180(3) Uani 1 1 d . .
C34 C 0.06074(19) 0.04745(16) 0.18690(13) 0.0234(4) Uani 1 1 d . .
H34 H 0.0267 0.1015 0.2438 0.028 Uiso 1 1 calc R U
C35 C -0.0142(2) -0.01736(17) 0.18583(14) 0.0248(4) Uani 1 1 d . .
H35 H -0.0996 -0.0078 0.2428 0.030 Uiso 1 1 calc R U
C36 C 0.03265(19) -0.09639(16) 0.10315(14) 0.0232(4) Uani 1 1 d . .
C37 C 0.1580(2) -0.10970(16) 0.01989(14) 0.0251(4) Uani 1 1 d . .
H37 H 0.1907 -0.1626 -0.0375 0.030 Uiso 1 1 calc R U
C38 C 0.23522(19) -0.04612(16) 0.02053(13) 0.0221(4) Uani 1 1 d . .
H38 H 0.3214 -0.0567 -0.0361 0.026 Uiso 1 1 calc R U
C39 C -0.0480(2) -0.16439(18) 0.10160(17) 0.0315(4) Uani 1 1 d . .
H39 H -0.0107 -0.2166 0.0428 0.038 Uiso 1 1 calc R U
N1 N 0.12364(15) 0.26317(12) 0.22736(10) 0.0165(3) Uani 1 1 d . .
N2 N 0.27992(14) 0.07462(12) 0.26911(10) 0.0162(3) Uani 1 1 d . .
O1 O -0.23088(14) 0.39723(12) 0.88666(9) 0.0264(3) Uani 1 1 d . .
O2 O -0.36898(14) 0.31454(11) 0.86625(9) 0.0246(3) Uani 1 1 d . .
O3 O 0.26955(13) 0.09188(10) 0.09561(8) 0.0188(2) Uani 1 1 d . .
O4 O 0.39251(12) 0.17971(10) 0.13797(8) 0.0177(2) Uani 1 1 d . .
O5 O 0.64583(19) 0.32462(15) 0.42713(12) 0.0427(4) Uani 1 1 d . .
O6 O -0.15869(17) -0.15928(14) 0.16943(13) 0.0412(4) Uani 1 1 d . .
B1 B 0.2665(2) 0.15139(16) 0.18090(14) 0.0167(4) Uani 1 1 d . .

loop_
_atom_site_aniso_label
_atom_site_aniso_U_11
_atom_site_aniso_U_22
_atom_site_aniso_U_33
_atom_site_aniso_U_23
_atom_site_aniso_U_13
_atom_site_aniso_U_12
C1 0.0192(8) 0.0200(9) 0.0186(8) 0.0047(6) -0.0089(7) -0.0091(7)
C2 0.0192(8) 0.0178(8) 0.0195(8) 0.0038(6) -0.0087(7) -0.0085(7)
C3 0.0158(8) 0.0174(8) 0.0182(8) 0.0026(6) -0.0067(6) -0.0076(6)
C4 0.0162(8) 0.0181(8) 0.0137(7) 0.0010(6) -0.0041(6) -0.0084(6)
C5 0.0152(8) 0.0190(8) 0.0151(8) 0.0010(6) -0.0045(6) -0.0097(6)
C6 0.0164(8) 0.0190(8) 0.0144(8) 0.0013(6) -0.0043(6) -0.0086(7)
C7 0.0167(8) 0.0188(8) 0.0172(8) 0.0046(6) -0.0068(6) -0.0088(7)
C8 0.0165(8) 0.0165(8) 0.0201(8) 0.0032(6) -0.0062(6) -0.0080(7)
C9 0.0162(8) 0.0166(8) 0.0199(8) 0.0013(6) -0.0056(6) -0.0082(7)
C10 0.0193(8) 0.0197(9) 0.0199(8) -0.0010(7) -0.0028(7) -0.0066(7)
C11 0.0200(8) 0.0156(8) 0.0247(9) 0.0031(7) -0.0088(7) -0.0043(7)
C12 0.0262(10) 0.0248(10) 0.0372(11) 0.0022(8) -0.0178(9) -0.0048(8)
C13 0.0228(9) 0.0206(9) 0.0168(8) 0.0056(7) -0.0071(7) -0.0074(7)
C14 0.0225(9) 0.0169(8) 0.0209(8) 0.0008(7) -0.0062(7) -0.0066(7)
C15 0.0239(9) 0.0190(9) 0.0230(9) 0.0063(7) -0.0096(7) -0.0064(7)
C16 0.0286(10) 0.0332(11) 0.0328(11) 0.0103(9) -0.0174(9) -0.0105(9)
C17 0.0275(9) 0.0266(10) 0.0170(8) 0.0064(7) -0.0076(7) -0.0098(8)
C18 0.0163(8) 0.0157(8) 0.0143(8) 0.0027(6) -0.0052(6) -0.0055(6)
C19 0.0195(8) 0.0234(9) 0.0176(8) 0.0006(7) -0.0062(7) -0.0111(7)
C20 0.0198(8) 0.0244(9) 0.0177(8) 0.0015(7) -0.0032(7) -0.0136(7)
C21 0.0180(8) 0.0167(8) 0.0139(8) 0.0026(6) -0.0053(6) -0.0060(6)
C22 0.0241(9) 0.0254(9) 0.0187(8) -0.0005(7) -0.0072(7) -0.0129(7)
C23 0.0192(8) 0.0264(9) 0.0184(8) 0.0017(7) -0.0039(7) -0.0140(7)
C24 0.0227(8) 0.0178(8) 0.0154(8) 0.0032(6) -0.0057(7) -0.0061(7)
C25 0.0298(10) 0.0302(10) 0.0162(9) -0.0024(7) 0.0036(7) -0.0144(8)
C26 0.0169(8) 0.0221(9) 0.0130(7) 0.0018(6) -0.0016(6) -0.0102(7)
C27 0.0221(9) 0.0214(9) 0.0234(9) 0.0050(7) -0.0097(7) -0.0077(7)
C28 0.0266(9) 0.0190(9) 0.0246(9) 0.0004(7) -0.0096(7) -0.0080(7)
C29 0.0238(9) 0.0287(10) 0.0185(8) 0.0044(7) -0.0071(7) -0.0154(8)
C30 0.0251(9) 0.0254(10) 0.0269(9) 0.0081(7) -0.0145(8) -0.0091(8)
C31 0.0227(9) 0.0186(9) 0.0234(9) 0.0037(7) -0.0086(7) -0.0070(7)
C32 0.0355(11) 0.0388(11) 0.0218(9) 0.0079(8) -0.0109(8) -0.0252(9)
C33 0.0173(8) 0.0196(8) 0.0178(8) 0.0053(6) -0.0072(7) -0.0083(7)
C34 0.0224(9) 0.0290(10) 0.0161(8) -0.0004(7) -0.0031(7) -0.0113(8)
C35 0.0203(9) 0.0338(11) 0.0207(9) 0.0064(7) -0.0053(7) -0.0142(8)
C36 0.0227(9) 0.0236(9) 0.0279(9) 0.0087(7) -0.0134(8) -0.0114(7)
C37 0.0261(9) 0.0220(9) 0.0264(9) -0.0017(7) -0.0093(8) -0.0092(8)
C38 0.0210(8) 0.0238(9) 0.0192(8) 0.0001(7) -0.0047(7) -0.0093(7)
C39 0.0321(10) 0.0321(11) 0.0409(11) 0.0119(9) -0.0210(9) -0.0180(9)
N1 0.0176(7) 0.0173(7) 0.0139(6) 0.0017(5) -0.0050(5) -0.0074(6)
N2 0.0148(6) 0.0157(7) 0.0154(7) 0.0011(5) -0.0029(5) -0.0061(5)
O1 0.0318(7) 0.0294(7) 0.0175(6) -0.0019(5) -0.0058(5) -0.0145(6)
O2 0.0259(7) 0.0306(7) 0.0136(6) -0.0010(5) 0.0007(5) -0.0145(6)
O3 0.0197(6) 0.0211(6) 0.0142(5) 0.0004(5) -0.0026(5) -0.0103(5)
O4 0.0182(6) 0.0210(6) 0.0131(5) 0.0011(5) -0.0025(5) -0.0101(5)
O5 0.0620(11) 0.0565(11) 0.0433(9) 0.0263(8) -0.0384(8) -0.0429(9)
O6 0.0359(8) 0.0497(10) 0.0522(10) 0.0187(8) -0.0200(7) -0.0298(8)
B1 0.0158(8) 0.0163(9) 0.0144(8) 0.0019(7) -0.0032(7) -0.0053(7)

loop_
_atom_type_symbol
_atom_type_description
_atom_type_scat_dispersion_real
_atom_type_scat_dispersion_imag
_atom_type_scat_source
C C 0.0033 0.0016 'International Tables Vol C Tables 4.2.6.8 and 6.1.1.4'
H H 0.0000 0.0000 'International Tables Vol C Tables 4.2.6.8 and 6.1.1.4'
N N 0.0061 0.0033 'International Tables Vol C Tables 4.2.6.8 and 6.1.1.4'
O O 0.0106 0.0060 'International Tables Vol C Tables 4.2.6.8 and 6.1.1.4'
B B 0.0013 0.0007 'International Tables Vol C Tables 4.2.6.8 and 6.1.1.4'

loop_
_geom_angle_atom_site_label_1
_geom_angle_atom_site_label_2
_geom_angle_atom_site_label_3
_geom_angle
C2 C1 C17 126.61(15)
N1 C1 C2 109.76(14)
N1 C1 C17 123.55(15)
C1 C2 C15 123.92(15)
C3 C2 C1 107.46(15)
C3 C2 C15 128.59(16)
C2 C3 C4 106.78(14)
C2 C3 C14 125.70(15)
C4 C3 C14 127.52(15)
C5 C4 C3 132.27(15)
C5 C4 N1 119.78(15)
N1 C4 C3 107.94(14)
C4 C5 C18 119.93(14)
C6 C5 C4 121.76(15)
C6 C5 C18 118.30(14)
C5 C6 C7 131.98(15)
C5 C6 N2 120.23(14)
N2 C6 C7 107.79(14)
C6 C7 C13 128.53(15)
C8 C7 C6 106.83(14)
C8 C7 C13 124.64(15)
C7 C8 C9 107.47(15)
C7 C8 C11 127.33(15)
C9 C8 C11 125.13(15)
C8 C9 C10 126.62(15)
N2 C9 C8 109.60(14)
N2 C9 C10 123.76(15)
C9 C10 H10A 109.5
C9 C10 H10B 109.5
C9 C10 H10C 109.5
H10A C10 H10B 109.5
H10A C10 H10C 109.5
H10B C10 H10C 109.5
C8 C11 H11A 109.2
C8 C11 H11B 109.2
C8 C11 C12 112.12(14)
H11A C11 H11B 107.9
C12 C11 H11A 109.2
C12 C11 H11B 109.2
C11 C12 H12A 109.5
C11 C12 H12B 109.5
C11 C12 H12C 109.5
H12A C12 H12B 109.5
H12A C12 H12C 109.5
H12B C12 H12C 109.5
C7 C13 H13A 109.5
C7 C13 H13B 109.5
C7 C13 H13C 109.5
H13A C13 H13B 109.5
H13A C13 H13C 109.5
H13B C13 H13C 109.5
C3 C14 H14A 109.5
C3 C14 H14B 109.5
C3 C14 H14C 109.5
H14A C14 H14B 109.5
H14A C14 H14C 109.5
H14B C14 H14C 109.5
C2 C15 H15A 109.0
C2 C15 H15B 109.0
C2 C15 C16 112.89(15)
H15A C15 H15B 107.8
C16 C15 H15A 109.0
C16 C15 H15B 109.0
C15 C16 H16A 109.5
C15 C16 H16B 109.5
C15 C16 H16C 109.5
H16A C16 H16B 109.5
H16A C16 H16C 109.5
H16B C16 H16C 109.5
C1 C17 H17A 109.5
C1 C17 H17B 109.5
C1 C17 H17C 109.5
H17A C17 H17B 109.5
H17A C17 H17C 109.5
H17B C17 H17C 109.5
C19 C18 C5 120.19(14)
C19 C18 C23 119.38(15)
C23 C18 C5 120.40(14)
C18 C19 H19 119.9
C20 C19 C18 120.21(15)
C20 C19 H19 119.9
C19 C20 H20 119.8
C19 C20 C21 120.34(15)
C21 C20 H20 119.8
C20 C21 C22 119.47(15)
C20 C21 C24 121.78(15)
C22 C21 C24 118.70(15)
C21 C22 H22 120.0
C23 C22 C21 120.07(16)
C23 C22 H22 120.0
C18 C23 H23 119.7
C22 C23 C18 120.52(15)
C22 C23 H23 119.7
O1 C24 C21 124.05(16)
O1 C24 O2 124.44(16)
O2 C24 C21 111.50(14)
H25A C25 H25B 109.5
H25A C25 H25C 109.5
H25B C25 H25C 109.5
O2 C25 H25A 109.5
O2 C25 H25B 109.5
O2 C25 H25C 109.5
C27 C26 C31 119.90(16)
O4 C26 C27 120.71(15)
O4 C26 C31 119.31(15)
C26 C27 H27 120.2
C28 C27 C26 119.69(16)
C28 C27 H27 120.2
C27 C28 H28 119.7
C27 C28 C29 120.63(17)
C29 C28 H28 119.7
C28 C29 C32 119.78(17)
C30 C29 C28 119.42(16)
C30 C29 C32 120.80(17)
C29 C30 H30 119.7
C31 C30 C29 120.58(17)
C31 C30 H30 119.7
C26 C31 H31 120.1
C30 C31 C26 119.78(17)
C30 C31 H31 120.1
C29 C32 H32 117.7
O5 C32 C29 124.5(2)
O5 C32 H32 117.7
C38 C33 C34 119.37(16)
O3 C33 C34 124.69(16)
O3 C33 C38 115.94(14)
C33 C34 H34 120.3
C35 C34 C33 119.46(17)
C35 C34 H34 120.3
C34 C35 H35 119.3
C34 C35 C36 121.44(16)
C36 C35 H35 119.3
C35 C36 C37 118.85(16)
C35 C36 C39 121.41(17)
C37 C36 C39 119.74(18)
C36 C37 H37 119.9
C38 C37 C36 120.27(17)
C38 C37 H37 119.9
C33 C38 H38 119.7
C37 C38 C33 120.59(16)
C37 C38 H38 119.7
C36 C39 H39 117.3
O6 C39 C36 125.3(2)
O6 C39 H39 117.3
C1 N1 C4 108.05(14)
C1 N1 B1 126.11(14)
C4 N1 B1 125.52(13)
C6 N2 B1 125.45(14)
C9 N2 C6 108.29(13)
C9 N2 B1 125.85(14)
C24 O2 C25 117.02(14)
C33 O3 B1 124.62(13)
C26 O4 B1 118.69(12)
N2 B1 N1 106.39(13)
O3 B1 N1 112.95(14)
O3 B1 N2 112.34(14)
O3 B1 O4 104.07(13)
O4 B1 N1 110.57(13)
O4 B1 N2 110.60(13)

loop_
_geom_bond_atom_site_label_1
_geom_bond_atom_site_label_2
_geom_bond_distance
C1 C2 1.411(2)
C1 C17 1.494(2)
C1 N1 1.350(2)
C2 C3 1.393(2)
C2 C15 1.506(2)
C3 C4 1.425(2)
C3 C14 1.499(2)
C4 C5 1.401(2)
C4 N1 1.402(2)
C5 C6 1.396(2)
C5 C18 1.497(2)
C6 C7 1.428(2)
C6 N2 1.401(2)
C7 C8 1.391(2)
C7 C13 1.502(2)
C8 C9 1.414(2)
C8 C11 1.499(2)
C9 C10 1.495(2)
C9 N2 1.350(2)
C10 H10A 0.9800
C10 H10B 0.9800
C10 H10C 0.9800
C11 H11A 0.9900
C11 H11B 0.9900
C11 C12 1.531(2)
C12 H12A 0.9800
C12 H12B 0.9800
C12 H12C 0.9800
C13 H13A 0.9800
C13 H13B 0.9800
C13 H13C 0.9800
C14 H14A 0.9800
C14 H14B 0.9800
C14 H14C 0.9800
C15 H15A 0.9900
C15 H15B 0.9900
C15 C16 1.527(3)
C16 H16A 0.9800
C16 H16B 0.9800
C16 H16C 0.9800
C17 H17A 0.9800
C17 H17B 0.9800
C17 H17C 0.9800
C18 C19 1.392(2)
C18 C23 1.393(2)
C19 H19 0.9500
C19 C20 1.386(2)
C20 H20 0.9500
C20 C21 1.391(2)
C21 C22 1.395(2)
C21 C24 1.497(2)
C22 H22 0.9500
C22 C23 1.383(2)
C23 H23 0.9500
C24 O1 1.210(2)
C24 O2 1.336(2)
C25 H25A 0.9800
C25 H25B 0.9800
C25 H25C 0.9800
C25 O2 1.447(2)
C26 C27 1.393(2)
C26 C31 1.402(2)
C26 O4 1.366(2)
C27 H27 0.9500
C27 C28 1.386(2)
C28 H28 0.9500
C28 C29 1.392(3)
C29 C30 1.391(3)
C29 C32 1.471(2)
C30 H30 0.9500
C30 C31 1.382(3)
C31 H31 0.9500
C32 H32 0.9500
C32 O5 1.214(2)
C33 C34 1.404(2)
C33 C38 1.390(2)
C33 O3 1.354(2)
C34 H34 0.9500
C34 C35 1.380(2)
C35 H35 0.9500
C35 C36 1.392(3)
C36 C37 1.394(3)
C36 C39 1.468(3)
C37 H37 0.9500
C37 C38 1.386(2)
C38 H38 0.9500
C39 H39 0.9500
C39 O6 1.216(2)
N1 B1 1.555(2)
N2 B1 1.551(2)
O3 B1 1.448(2)
O4 B1 1.465(2)

loop_
_geom_torsion_atom_site_label_1
_geom_torsion_atom_site_label_2
_geom_torsion_atom_site_label_3
_geom_torsion_atom_site_label_4
_geom_torsion
C1 C2 C3 C4 -0.39(18)
C1 C2 C3 C14 179.22(15)
C1 C2 C15 C16 82.2(2)
C1 N1 B1 N2 -176.71(14)
C1 N1 B1 O3 -53.0(2)
C1 N1 B1 O4 63.2(2)
C2 C1 N1 C4 -0.86(18)
C2 C1 N1 B1 -174.63(14)
C2 C3 C4 C5 -178.50(17)
C2 C3 C4 N1 -0.12(18)
C3 C2 C15 C16 -95.5(2)
C3 C4 C5 C6 178.78(17)
C3 C4 C5 C18 -2.0(3)
C3 C4 N1 C1 0.61(18)
C3 C4 N1 B1 174.42(14)
C4 C5 C6 C7 179.38(16)
C4 C5 C6 N2 0.2(2)
C4 C5 C18 C19 90.7(2)
C4 C5 C18 C23 -91.2(2)
C4 N1 B1 N2 10.6(2)
C4 N1 B1 O3 134.27(15)
C4 N1 B1 O4 -109.57(16)
C5 C4 N1 C1 179.23(14)
C5 C4 N1 B1 -7.0(2)
C5 C6 C7 C8 -177.95(17)
C5 C6 C7 C13 2.7(3)
C5 C6 N2 C9 178.37(14)
C5 C6 N2 B1 5.3(2)
C5 C18 C19 C20 177.48(16)
C5 C18 C23 C22 -178.07(16)
C6 C5 C18 C19 -90.09(19)
C6 C5 C18 C23 88.0(2)
C6 C7 C8 C9 -1.09(18)
C6 C7 C8 C11 175.94(16)
C6 N2 B1 N1 -9.7(2)
C6 N2 B1 O3 -133.81(15)
C6 N2 B1 O4 110.38(17)
C7 C6 N2 C9 -0.97(18)
C7 C6 N2 B1 -174.01(14)
C7 C8 C9 C10 -177.91(15)
C7 C8 C9 N2 0.52(19)
C7 C8 C11 C12 -79.2(2)
C8 C9 N2 C6 0.29(18)
C8 C9 N2 B1 173.30(14)
C9 C8 C11 C12 97.4(2)
C9 N2 B1 N1 178.42(14)
C9 N2 B1 O3 54.3(2)
C9 N2 B1 O4 -61.5(2)
C10 C9 N2 C6 178.77(15)
C10 C9 N2 B1 -8.2(2)
C11 C8 C9 C10 5.0(3)
C11 C8 C9 N2 -176.60(15)
C13 C7 C8 C9 178.24(15)
C13 C7 C8 C11 -4.7(3)
C14 C3 C4 C5 1.9(3)
C14 C3 C4 N1 -179.72(15)
C15 C2 C3 C4 177.61(16)
C15 C2 C3 C14 -2.8(3)
C17 C1 C2 C3 -175.99(16)
C17 C1 C2 C15 5.9(3)
C17 C1 N1 C4 176.04(15)
C17 C1 N1 B1 2.3(3)
C18 C5 C6 C7 0.2(3)
C18 C5 C6 N2 -178.97(14)
C18 C19 C20 C21 0.8(3)
C19 C18 C23 C22 0.0(3)
C19 C20 C21 C22 -0.3(3)
C19 C20 C21 C24 177.10(16)
C20 C21 C22 C23 -0.3(3)
C20 C21 C24 O1 -176.47(17)
C20 C21 C24 O2 2.7(2)
C21 C22 C23 C18 0.4(3)
C21 C24 O2 C25 -178.78(14)
C22 C21 C24 O1 0.9(3)
C22 C21 C24 O2 -179.93(15)
C23 C18 C19 C20 -0.6(3)
C24 C21 C22 C23 -177.78(16)
C26 C27 C28 C29 -0.1(3)
C26 O4 B1 N1 63.96(18)
C26 O4 B1 N2 -53.62(19)
C26 O4 B1 O3 -174.48(13)
C27 C26 C31 C30 0.0(3)
C27 C26 O4 B1 -86.23(19)
C27 C28 C29 C30 0.1(3)
C27 C28 C29 C32 -179.70(16)
C28 C29 C30 C31 0.0(3)
C28 C29 C32 O5 176.92(18)
C29 C30 C31 C26 0.0(3)
C30 C29 C32 O5 -2.9(3)
C31 C26 C27 C28 0.1(3)
C31 C26 O4 B1 97.08(18)
C32 C29 C30 C31 179.74(17)
C33 C34 C35 C36 -0.5(3)
C33 O3 B1 N1 -71.55(19)
C33 O3 B1 N2 48.8(2)
C33 O3 B1 O4 168.49(13)
C34 C33 C38 C37 0.4(3)
C34 C33 O3 B1 19.4(3)
C34 C35 C36 C37 -0.1(3)
C34 C35 C36 C39 -179.32(17)
C35 C36 C37 C38 0.8(3)
C35 C36 C39 O6 -0.3(3)
C36 C37 C38 C33 -1.0(3)
C37 C36 C39 O6 -179.54(19)
C38 C33 C34 C35 0.3(3)
C38 C33 O3 B1 -161.22(15)
C39 C36 C37 C38 -179.90(17)
N1 C1 C2 C3 0.79(19)
N1 C1 C2 C15 -177.33(15)
N1 C4 C5 C6 0.6(2)
N1 C4 C5 C18 179.74(14)
N2 C6 C7 C8 1.27(18)
N2 C6 C7 C13 -178.03(15)
O1 C24 O2 C25 0.3(3)
O3 C33 C34 C35 179.71(16)
O3 C33 C38 C37 -179.00(16)
O4 C26 C27 C28 -176.59(15)
O4 C26 C31 C30 176.68(15)
